data_7005571
loop_
_publ_author_name
'Houghton, Jennifer'
'Dyson, Gavin'
'Douthwaite, Richard E.'
'Whitwood, Adrian C.'
'Kariuki, Benson M.'

_publ_section_title
;
 Structural variation, dynamics, and catalytic application of
 palladium(II) complexes of di-N-heterocyclic carbene-amine ligands.
;
_journal_issue 28
_journal_name_full 'Dalton transactions (Cambridge, England : 2003)'
_journal_page_first 3065
_journal_page_last 3073
_journal_paper_doi 10.1039/b703248j
_journal_year 2007
_chemical_formula_sum 'C25 H39 Cl2 N5 O2'
_chemical_formula_weight 516.54
_chemical_name_systematic
;
?
;
_space_group_IT_number 1
_symmetry_cell_setting triclinic
_symmetry_space_group_name_Hall 'P 1'
_symmetry_space_group_name_H-M 'P 1'
_atom_sites_solution_hydrogens geom
_atom_sites_solution_primary direct
_atom_sites_solution_secondary difmap
_audit_creation_method SHELXL-97
_cell_angle_alpha 68.850(2)
_cell_angle_beta 78.751(2)
_cell_angle_gamma 83.055(2)
_cell_formula_units_Z 1
_cell_length_a 8.3231(3)
_cell_length_b 9.7685(3)
_cell_length_c 9.9897(3)
_cell_measurement_temperature 296(2)
_cell_volume 741.81(4)
_computing_structure_refinement 'SHELXL-97 (Sheldrick, 1997)'
_diffrn_ambient_temperature 296(2)
_diffrn_measured_fraction_theta_full 0.866
_diffrn_measured_fraction_theta_max 0.866
_diffrn_measurement_device_type 'Bruker Smart 6000 CCD'
_diffrn_measurement_method 'CCD slices'
_diffrn_radiation_monochromator graphite
_diffrn_radiation_source 'fine-focus sealed tube'
_diffrn_radiation_type CuK\a
_diffrn_radiation_wavelength 1.54178
_diffrn_reflns_av_R_equivalents 0.0349
_diffrn_reflns_av_sigmaI/netI 0.0685
_diffrn_reflns_limit_h_max 7
_diffrn_reflns_limit_h_min -9
_diffrn_reflns_limit_k_max 10
_diffrn_reflns_limit_k_min -11
_diffrn_reflns_limit_l_max 11
_diffrn_reflns_limit_l_min -12
_diffrn_reflns_number 4382
_diffrn_reflns_theta_full 70.51
_diffrn_reflns_theta_max 70.51
_diffrn_reflns_theta_min 4.81
_exptl_absorpt_coefficient_mu 2.188
_exptl_absorpt_correction_T_max 0.8444
_exptl_absorpt_correction_T_min 0.5598
_exptl_absorpt_correction_type empirical
_exptl_absorpt_process_details 'Sadabs in SaintPlus'
_exptl_crystal_colour colourless
_exptl_crystal_density_diffrn 1.156
_exptl_crystal_density_method 'not measured'
_exptl_crystal_description needle
_exptl_crystal_F_000 278
_exptl_crystal_size_max 0.30
_exptl_crystal_size_mid 0.08
_exptl_crystal_size_min 0.08
_refine_diff_density_max 0.642
_refine_diff_density_min -0.646
_refine_diff_density_rms 0.114
_refine_ls_abs_structure_details 'Flack H D (1983), Acta Cryst. A39, 876-881'
_refine_ls_abs_structure_Flack 0.07(2)
_refine_ls_extinction_coef 0.073(8)
_refine_ls_extinction_expression Fc^*^=kFc[1+0.001xFc^2^\l^3^/sin(2\q)]^-1/4^
_refine_ls_extinction_method SHELXL
_refine_ls_goodness_of_fit_ref 1.057
_refine_ls_hydrogen_treatment constr
_refine_ls_matrix_type full
_refine_ls_number_parameters 314
_refine_ls_number_reflns 3069
_refine_ls_number_restraints 3
_refine_ls_restrained_S_all 1.057
_refine_ls_R_factor_all 0.0814
_refine_ls_R_factor_gt 0.0781
_refine_ls_shift/su_max 0.001
_refine_ls_shift/su_mean 0.000
_refine_ls_structure_factor_coef Fsqd
_refine_ls_weighting_details 'calc w=1/[\s^2^(Fo^2^)+(0.1369P)^2^+0.0000P] where P=(Fo^2^+2Fc^2^)/3'
_refine_ls_weighting_scheme calc
_refine_ls_wR_factor_gt 0.1751
_refine_ls_wR_factor_ref 0.1796
_reflns_number_gt 2781
_reflns_number_total 3069
_reflns_threshold_expression >2sigma(I)
_cod_data_source_file b703248j.txt
_cod_data_source_block compound2
_cod_depositor_comments
;
The following automatic conversions were performed:
'_symmetry_cell_setting' value 'Triclinic' changed to 'triclinic'
according to '/home/saulius/struct/CIF-dictionaries/cif_core.dic'
dictionary named 'cif_core.dic' version 2.4.1 from 2010-06-29.

Automatic conversion script
Id: cif_fix_enum 1527 2010-12-29 10:47:43Z saulius 
;
_cod_original_sg_symbol_H-M P1
_cod_database_code 7005571

loop_
_symmetry_equiv_pos_as_xyz
'x, y, z'

loop_
_atom_site_label
_atom_site_type_symbol
_atom_site_fract_x
_atom_site_fract_y
_atom_site_fract_z
_atom_site_U_iso_or_equiv
_atom_site_adp_type
_atom_site_occupancy
_atom_site_symmetry_multiplicity
_atom_site_calc_flag
_atom_site_refinement_flags
_atom_site_disorder_assembly
_atom_site_disorder_group
C1 C 0.323(2) 1.3241(11) 0.2091(11) 0.143(5) Uani 1 1 d . . .
H1A H 0.2353 1.3761 0.1577 0.172 Uiso 1 1 calc R . .
H1B H 0.4234 1.3311 0.1414 0.172 Uiso 1 1 calc R . .
H1C H 0.3342 1.3665 0.2795 0.172 Uiso 1 1 calc R . .
C2 C 0.4020(14) 1.0825(14) 0.3917(11) 0.122(3) Uani 1 1 d . . .
H2A H 0.5134 1.0944 0.3426 0.147 Uiso 1 1 calc R . .
H2B H 0.3800 0.9801 0.4295 0.147 Uiso 1 1 calc R . .
H2C H 0.3856 1.1199 0.4703 0.147 Uiso 1 1 calc R . .
C3 C 0.1156(11) 1.1506(10) 0.3726(10) 0.105(2) Uani 1 1 d . . .
H3A H 0.0960 1.0481 0.4204 0.126 Uiso 1 1 calc R . .
H3B H 0.0361 1.1965 0.3096 0.126 Uiso 1 1 calc R . .
H3C H 0.1063 1.1967 0.4442 0.126 Uiso 1 1 calc R . .
C4 C 0.2855(8) 1.1673(7) 0.2842(7) 0.0783(15) Uani 1 1 d . . .
C5 C 0.3403(7) 1.1567(6) 0.0303(6) 0.0649(11) Uani 1 1 d . . .
H5 H 0.3700 1.2532 -0.0183 0.078 Uiso 1 1 calc R . .
C6 C 0.2633(8) 0.9546(7) 0.2015(6) 0.0776(15) Uani 1 1 d . . .
H6 H 0.2321 0.8858 0.2934 0.093 Uiso 1 1 calc R . .
C7 C 0.2812(8) 0.9322(6) 0.0748(7) 0.0785(15) Uani 1 1 d . . .
H7 H 0.2620 0.8464 0.0617 0.094 Uiso 1 1 calc R . .
C8 C 0.3699(6) 1.0874(6) -0.1894(6) 0.0655(12) Uani 1 1 d . . .
H8A H 0.3043 1.1730 -0.2392 0.079 Uiso 1 1 calc R . .
H8B H 0.3387 1.0038 -0.2072 0.079 Uiso 1 1 calc R . .
C9 C 0.5501(6) 1.1121(5) -0.2525(5) 0.0603(11) Uani 1 1 d . . .
H9A H 0.5635 1.1391 -0.3573 0.072 Uiso 1 1 calc R . .
H9B H 0.5812 1.1944 -0.2324 0.072 Uiso 1 1 calc R . .
C10 C 0.8292(7) 1.0329(6) -0.2286(6) 0.0686(12) Uani 1 1 d . . .
H10A H 0.8552 1.0881 -0.3318 0.082 Uiso 1 1 calc R . .
H10B H 0.9047 0.9469 -0.2067 0.082 Uiso 1 1 calc R . .
C11 C 0.8550(6) 1.1260(6) -0.1450(6) 0.0655(12) Uani 1 1 d . . .
C12 C 0.7913(9) 1.0895(9) 0.0042(7) 0.0880(17) Uani 1 1 d . . .
H12 H 0.7296 1.0073 0.0521 0.106 Uiso 1 1 calc R . .
C13 C 0.8197(11) 1.1733(11) 0.0779(9) 0.102(2) Uani 1 1 d . . .
H13 H 0.7769 1.1472 0.1765 0.122 Uiso 1 1 calc R . .
C14 C 0.9110(11) 1.2979(10) 0.0113(11) 0.101(2) Uani 1 1 d . . .
H14 H 0.9306 1.3537 0.0642 0.121 Uiso 1 1 calc R . .
C15 C 0.9711(9) 1.3357(7) -0.1343(11) 0.093(2) Uani 1 1 d . . .
H15 H 1.0292 1.4203 -0.1820 0.111 Uiso 1 1 calc R . .
C16 C 0.9462(7) 1.2493(6) -0.2114(7) 0.0765(14) Uani 1 1 d . . .
H16 H 0.9916 1.2746 -0.3093 0.092 Uiso 1 1 calc R . .
C17 C 0.6510(7) 0.8726(6) -0.2582(6) 0.0677(12) Uani 1 1 d . . .
H17A H 0.6961 0.9093 -0.3610 0.081 Uiso 1 1 calc R . .
H17B H 0.5361 0.8567 -0.2496 0.081 Uiso 1 1 calc R . .
C18 C 0.7392(8) 0.7257(6) -0.1874(6) 0.0708(13) Uani 1 1 d . . .
H18A H 0.7062 0.6521 -0.2192 0.085 Uiso 1 1 calc R . .
H18B H 0.8566 0.7343 -0.2186 0.085 Uiso 1 1 calc R . .
C19 C 0.7993(7) 0.6786(6) 0.0592(6) 0.0687(12) Uani 1 1 d . . .
H19 H 0.9077 0.7050 0.0300 0.082 Uiso 1 1 calc R . .
C20 C 0.5531(7) 0.6328(7) 0.0546(7) 0.0786(15) Uani 1 1 d . . .
H20 H 0.4610 0.6216 0.0204 0.094 Uiso 1 1 calc R . .
C21 C 0.5646(7) 0.6072(7) 0.1944(7) 0.0790(15) Uani 1 1 d . . .
H21 H 0.4822 0.5761 0.2746 0.095 Uiso 1 1 calc R . .
C22 C 0.7892(9) 0.6208(9) 0.3280(8) 0.0885(18) Uani 1 1 d . . .
C23 C 0.7772(16) 0.4652(12) 0.4256(11) 0.131(4) Uani 1 1 d . . .
H23A H 0.8195 0.4019 0.3708 0.157 Uiso 1 1 calc R . .
H23B H 0.6645 0.4463 0.4670 0.157 Uiso 1 1 calc R . .
H23C H 0.8400 0.4468 0.5020 0.157 Uiso 1 1 calc R . .
C24 C 0.6745(17) 0.7177(12) 0.4016(10) 0.127(3) Uani 1 1 d . . .
H24A H 0.5660 0.6822 0.4289 0.153 Uiso 1 1 calc R . .
H24B H 0.6716 0.8173 0.3351 0.153 Uiso 1 1 calc R . .
H24C H 0.7142 0.7143 0.4868 0.153 Uiso 1 1 calc R . .
C25 C 0.9667(14) 0.662(2) 0.2803(13) 0.163(6) Uani 1 1 d . . .
H25A H 0.9713 0.7665 0.2471 0.195 Uiso 1 1 calc R . .
H25B H 1.0161 0.6265 0.2026 0.195 Uiso 1 1 calc R . .
H25C H 1.0250 0.6175 0.3609 0.195 Uiso 1 1 calc R . .
N1 N 0.2989(6) 1.0957(5) 0.1723(5) 0.0669(10) Uani 1 1 d . . .
N2 N 0.3333(5) 1.0606(4) -0.0322(5) 0.0623(10) Uani 1 1 d . . .
N3 N 0.6625(5) 0.9850(4) -0.1964(4) 0.0590(9) Uani 1 1 d . . .
N4 N 0.7024(6) 0.6783(5) -0.0283(5) 0.0649(11) Uani 1 1 d . . .
N5 N 0.7225(6) 0.6362(5) 0.1954(5) 0.0678(10) Uani 1 1 d . . .
Cl1 Cl 0.29479(13) 0.44740(11) 0.52673(11) 0.0678(4) Uani 1 1 d . . .
Cl2 Cl 0.19343(13) 0.72173(13) 0.87033(13) 0.0722(4) Uani 1 1 d . . .
O1 O 0.1311(10) 0.7538(8) 0.5494(7) 0.129(2) Uani 1 1 d . . .
O2 O 0.4414(8) 0.4719(6) 0.7972(6) 0.1050(16) Uani 1 1 d . . .

loop_
_atom_site_aniso_label
_atom_site_aniso_U_11
_atom_site_aniso_U_22
_atom_site_aniso_U_33
_atom_site_aniso_U_23
_atom_site_aniso_U_13
_atom_site_aniso_U_12
C1 0.260(14) 0.091(5) 0.088(6) -0.052(5) 0.017(7) -0.052(7)
C2 0.140(7) 0.163(8) 0.086(5) -0.061(6) -0.029(5) -0.015(6)
C3 0.114(6) 0.112(5) 0.087(5) -0.053(4) 0.014(4) 0.011(4)
C4 0.102(4) 0.087(4) 0.058(3) -0.041(3) -0.009(3) -0.004(3)
C5 0.080(3) 0.063(2) 0.050(3) -0.021(2) -0.006(2) -0.006(2)
C6 0.109(4) 0.071(3) 0.050(3) -0.021(2) 0.006(3) -0.027(3)
C7 0.109(4) 0.065(3) 0.062(3) -0.025(3) 0.005(3) -0.024(3)
C8 0.069(3) 0.079(3) 0.052(3) -0.028(2) -0.014(2) 0.005(2)
C9 0.075(3) 0.061(2) 0.039(2) -0.0127(18) -0.008(2) -0.0008(19)
C10 0.070(3) 0.071(3) 0.058(3) -0.020(2) 0.001(2) -0.006(2)
C11 0.061(3) 0.070(3) 0.062(3) -0.018(2) -0.012(2) -0.002(2)
C12 0.109(4) 0.098(4) 0.061(3) -0.029(3) -0.004(3) -0.030(3)
C13 0.114(5) 0.127(6) 0.077(5) -0.050(4) -0.007(4) -0.021(4)
C14 0.106(5) 0.105(5) 0.114(7) -0.057(5) -0.031(5) -0.009(4)
C15 0.090(4) 0.075(3) 0.117(6) -0.028(4) -0.031(4) -0.013(3)
C16 0.071(3) 0.073(3) 0.078(4) -0.016(3) -0.011(3) -0.011(2)
C17 0.091(3) 0.070(3) 0.044(2) -0.021(2) -0.014(2) -0.001(2)
C18 0.093(4) 0.068(3) 0.056(3) -0.028(2) -0.010(3) -0.002(2)
C19 0.071(3) 0.073(3) 0.058(3) -0.018(2) -0.013(2) 0.000(2)
C20 0.071(3) 0.091(4) 0.068(3) -0.015(3) -0.008(3) -0.024(3)
C21 0.078(3) 0.088(4) 0.060(3) -0.007(3) -0.012(3) -0.022(3)
C22 0.102(4) 0.101(4) 0.063(4) -0.023(3) -0.028(3) -0.004(3)
C23 0.162(9) 0.130(7) 0.076(5) -0.003(5) -0.047(6) 0.032(6)
C24 0.194(10) 0.120(7) 0.079(5) -0.052(5) -0.021(6) 0.001(6)
C25 0.125(8) 0.272(17) 0.089(6) -0.034(8) -0.037(5) -0.066(9)
N1 0.086(3) 0.069(2) 0.047(2) -0.0256(19) -0.0003(19) -0.007(2)
N2 0.069(2) 0.063(2) 0.056(2) -0.0252(19) -0.0049(19) -0.0035(17)
N3 0.068(2) 0.061(2) 0.0438(19) -0.0142(16) -0.0054(16) -0.0052(16)
N4 0.080(3) 0.058(2) 0.058(3) -0.0186(19) -0.015(2) -0.0048(18)
N5 0.081(3) 0.065(2) 0.050(2) -0.0105(18) -0.0104(19) -0.0048(18)
Cl1 0.0911(8) 0.0725(7) 0.0379(5) -0.0195(5) 0.0013(5) -0.0150(5)
Cl2 0.0583(6) 0.0992(9) 0.0777(9) -0.0547(7) -0.0092(5) -0.0008(5)
O1 0.183(6) 0.113(4) 0.075(3) -0.011(3) -0.029(4) 0.005(4)
O2 0.137(4) 0.093(3) 0.084(3) -0.030(3) -0.030(3) 0.011(3)

loop_
_atom_type_symbol
_atom_type_description
_atom_type_scat_dispersion_real
_atom_type_scat_dispersion_imag
_atom_type_scat_source
C C 0.0181 0.0091 'International Tables Vol C Tables 4.2.6.8 and 6.1.1.4'
H H 0.0000 0.0000 'International Tables Vol C Tables 4.2.6.8 and 6.1.1.4'
N N 0.0311 0.0180 'International Tables Vol C Tables 4.2.6.8 and 6.1.1.4'
Cl Cl 0.3639 0.7018 'International Tables Vol C Tables 4.2.6.8 and 6.1.1.4'
O O 0.0492 0.0322 'International Tables Vol C Tables 4.2.6.8 and 6.1.1.4'

loop_
_geom_angle_atom_site_label_1
_geom_angle_atom_site_label_2
_geom_angle_atom_site_label_3
_geom_angle
_geom_angle_site_symmetry_1
_geom_angle_site_symmetry_3
_geom_angle_publ_flag
C1 C4 N1 108.8(6) . . ?
C1 C4 C3 111.8(8) . . ?
N1 C4 C3 109.2(6) . . ?
C1 C4 C2 112.9(9) . . ?
N1 C4 C2 108.5(6) . . ?
C3 C4 C2 105.6(7) . . ?
N2 C5 N1 109.8(5) . . ?
C7 C6 N1 107.9(5) . . ?
C6 C7 N2 106.7(5) . . ?
N2 C8 C9 113.0(4) . . ?
N3 C9 C8 114.7(4) . . ?
N3 C10 C11 113.5(4) . . ?
C16 C11 C12 117.8(6) . . ?
C16 C11 C10 120.9(5) . . ?
C12 C11 C10 121.4(5) . . ?
C13 C12 C11 120.2(7) . . ?
C12 C13 C14 122.2(8) . . ?
C15 C14 C13 118.0(7) . . ?
C14 C15 C16 120.7(6) . . ?
C11 C16 C15 121.1(7) . . ?
N3 C17 C18 114.6(4) . . ?
N4 C18 C17 111.6(4) . . ?
N4 C19 N5 110.7(5) . . ?
C21 C20 N4 107.6(5) . . ?
C20 C21 N5 106.6(5) . . ?
C23 C22 N5 107.6(7) . . ?
C23 C22 C25 110.9(9) . . ?
N5 C22 C25 107.4(6) . . ?
C23 C22 C24 108.7(9) . . ?
N5 C22 C24 106.0(6) . . ?
C25 C22 C24 115.9(10) . . ?
C5 N1 C6 107.7(4) . . ?
C5 N1 C4 127.4(5) . . ?
C6 N1 C4 124.9(5) . . ?
C5 N2 C7 107.9(5) . . ?
C5 N2 C8 126.0(4) . . ?
C7 N2 C8 126.1(5) . . ?
C10 N3 C17 111.4(4) . . ?
C10 N3 C9 109.5(4) . . ?
C17 N3 C9 110.5(4) . . ?
C19 N4 C20 107.7(5) . . ?
C19 N4 C18 127.0(5) . . ?
C20 N4 C18 125.2(5) . . ?
C19 N5 C21 107.4(5) . . ?
C19 N5 C22 127.8(5) . . ?
C21 N5 C22 124.8(5) . . ?

loop_
_geom_bond_atom_site_label_1
_geom_bond_atom_site_label_2
_geom_bond_distance
_geom_bond_site_symmetry_2
_geom_bond_publ_flag
C1 C4 1.483(11) . ?
C2 C4 1.533(12) . ?
C3 C4 1.507(11) . ?
C4 N1 1.499(7) . ?
C5 N2 1.313(7) . ?
C5 N1 1.317(7) . ?
C6 C7 1.338(9) . ?
C6 N1 1.359(7) . ?
C7 N2 1.374(8) . ?
C8 N2 1.470(7) . ?
C8 C9 1.522(8) . ?
C9 N3 1.467(6) . ?
C10 N3 1.457(7) . ?
C10 C11 1.496(8) . ?
C11 C16 1.383(8) . ?
C11 C12 1.409(9) . ?
C12 C13 1.348(11) . ?
C13 C14 1.394(13) . ?
C14 C15 1.370(13) . ?
C15 C16 1.386(10) . ?
C17 N3 1.460(7) . ?
C17 C18 1.521(7) . ?
C18 N4 1.466(7) . ?
C19 N4 1.301(7) . ?
C19 N5 1.322(8) . ?
C20 C21 1.348(9) . ?
C20 N4 1.376(8) . ?
C21 N5 1.381(8) . ?
C22 C23 1.483(13) . ?
C22 N5 1.486(8) . ?
C22 C25 1.516(13) . ?
C22 C24 1.536(13) . ?

loop_
_cod_related_entry_id
_cod_related_entry_database
_cod_related_entry_code
1 ChemSpider 30652688
